data_1007199
loop_
_publ_author_name
'Rzaigui, M'
'Averbuch-Pouchot, M'
'Durif, A'

_publ_section_title
;
Crystal chemistry of cyclo-hexaphosphates. XIX. Structure of barium
cyclo-hexaphosphate octahydrate
;
_journal_coden_ASTM ACSCEE
_journal_name_full 'Acta Crystallographica C (39,1983-)'
_journal_page_first 241
_journal_page_last 243
_journal_volume 48
_journal_year 1992
_chemical_formula_structural 'Ba3 (P6 O18) (H2 O)8'
_chemical_formula_sum 'Ba3 H16 O26 P6'
_chemical_name_systematic 'Barium cyclo-hexaphosphate octahydrate'
_space_group_IT_number 15
_symmetry_cell_setting monoclinic
_symmetry_Int_Tables_number 15
_symmetry_space_group_name_Hall '-C 2yc'
_symmetry_space_group_name_H-M 'C 1 2/c 1'
_cell_angle_alpha 90
_cell_angle_beta 119.56(3)
_cell_angle_gamma 90
_cell_formula_units_Z 4
_cell_length_a 20.98(2)
_cell_length_b 7.227(3)
_cell_length_c 17.44(1)
_cell_volume 2300.1
_refine_ls_R_factor_all 0.041
_cod_original_formula_sum 'H16 Ba3 O26 P6'
_cod_database_code 1007199

loop_
_symmetry_equiv_pos_as_xyz
x,y,z
-x,y,1/2-z
-x,-y,-z
x,-y,1/2+z
1/2+x,1/2+y,z
1/2-x,1/2+y,1/2-z
1/2-x,1/2-y,-z
1/2+x,1/2-y,1/2+z

loop_
_atom_site_label
_atom_site_type_symbol
_atom_site_symmetry_multiplicity
_atom_site_Wyckoff_symbol
_atom_site_fract_x
_atom_site_fract_y
_atom_site_fract_z
_atom_site_occupancy
_atom_site_attached_hydrogens
_atom_site_calc_flag
Ba1 Ba2+ 8 f 0.29249(2) 0.89119(5) 0.71863(2) 1. 0 d
Ba2 Ba2+ 4 e 0. 0.26714(8) 0.75 1. 0 d
P1 P5+ 8 f 0.12812(8) 0.8848(2) 0.7833(1) 1. 0 d
P2 P5+ 8 f 0.46599(8) 0.8279(3) 0.3701(1) 1. 0 d
P3 P5+ 8 f 0.37650(8) 0.1503(2) 0.5828(1) 1. 0 d
O1 O2- 8 f 0.3733(3) 0.3394(7) 0.6286(3) 1. 0 d
O2 O2- 8 f 0.3130(2) 0.2796(7) 0.7222(3) 1. 0 d
O3 O2- 8 f 0.3743(3) 0.5911(7) 0.7222(3) 1. 0 d
O4 O2- 8 f 0.4431(3) -0.0167(7) 0.8343(3) 1. 0 d
O5 O2- 8 f 0.4351(3) 0.2565(9) 0.9222(3) 1. 0 d
O6 O2- 8 f 0.4472(2) 0.8127(8) 0.0725(3) 1. 0 d
O7 O2- 8 f 0.3873(3) 0.0068(7) 0.1425(3) 1. 0 d
O8 O2- 8 f 0.3138(3) 0.1509(8) 0.4908(3) 1. 0 d
O9 O2- 8 f 0.4513(2) 0.3101(7) 0.7903(3) 1. 0 d
O10 O2- 8 f 0.1979(2) 0.5914(8) 0.6366(3) 1. 2 d
O11 O2- 8 f 0.2206(3) 0.1019(9) 0.0265(4) 1. 2 d
O12 O2- 8 f 0.1658(3) 0.8670(9) 0.1343(4) 1. 2 d
O13 O2- 8 f 0.4432(4) 0.361(1) 0.0767(4) 1. 2 d

loop_
_atom_type_symbol
_atom_type_oxidation_number
Ba2+ 2.000
P5+ 5.000
O2- -2.000
H1+ 1.000
